data_7243931
loop_
_publ_author_name
'Su, Yu-Qiao'
'Wang, Ruo-Tong'
'Blatova, Olga A.'
'Shi, Yong-Sheng'
'Cui, Guang-Hua'

_publ_section_title
;
 Two robust Zn(ii)-organic frameworks as dual-functional fluorescent
 probes for efficient sensing of enrofloxacin and MnO4&#x2212; anions
;
_journal_issue 1
_journal_name_full CrystEngComm
_journal_page_first 182
_journal_page_last 191
_journal_paper_doi 10.1039/D1CE01447A
_journal_volume 24
_journal_year 2022
_chemical_formula_moiety '2(C61.50 H46 N6 O11 Zn3),2(H0.50 O0.25)'
_chemical_formula_sum 'C123 H93 N12 O22.5 Zn6'
_chemical_formula_weight 2491.44
_chemical_name_systematic sys-109
_space_group_crystal_system triclinic
_space_group_IT_number 2
_space_group_name_Hall '-P 1'
_space_group_name_H-M_alt 'P -1'
_atom_sites_solution_hydrogens mixed
_atom_sites_solution_primary iterative
_audit_creation_date 2021-05-15
_audit_creation_method
;
Olex2 1.2-beta
(compiled 2018.05.29 svn.r3508 for OlexSys, GUI svn.r5506)
;
_audit_update_record
;
2021-05-16 deposited with the CCDC.	2021-11-17 downloaded from the CCDC.
;
_cell_angle_alpha 105.773(4)
_cell_angle_beta 103.099(4)
_cell_angle_gamma 91.265(4)
_cell_formula_units_Z 1
_cell_length_a 10.8732(6)
_cell_length_b 15.9024(9)
_cell_length_c 17.0471(7)
_cell_measurement_reflns_used 6123
_cell_measurement_temperature 293(2)
_cell_measurement_theta_max 21.32
_cell_measurement_theta_min 2.35
_cell_volume 2751.8(3)
_computing_molecular_graphics 'Olex2 (Dolomanov et al., 2009)'
_computing_publication_material 'Olex2 (Dolomanov et al., 2009)'
_computing_structure_refinement 'olex2.refine (Bourhis et al., 2015)'
_computing_structure_solution 'olex2.solve (Bourhis et al., 2015)'
_diffrn_ambient_temperature 293(2)
_diffrn_measured_fraction_theta_full 0.993
_diffrn_measured_fraction_theta_max 0.992
_diffrn_measurement_device_type 'multiwire proportional'
_diffrn_measurement_method 'phi and omega scans'
_diffrn_radiation_monochromator graphite
_diffrn_radiation_type MoK\a
_diffrn_radiation_wavelength 0.71073
_diffrn_reflns_av_R_equivalents 0.0566
_diffrn_reflns_av_unetI/netI 0.0370
_diffrn_reflns_Laue_measured_fraction_full 0.993
_diffrn_reflns_Laue_measured_fraction_max 0.992
_diffrn_reflns_limit_h_max 13
_diffrn_reflns_limit_h_min -13
_diffrn_reflns_limit_k_max 19
_diffrn_reflns_limit_k_min -19
_diffrn_reflns_limit_l_max 21
_diffrn_reflns_limit_l_min -21
_diffrn_reflns_number 61585
_diffrn_reflns_point_group_measured_fraction_full 0.993
_diffrn_reflns_point_group_measured_fraction_max 0.992
_diffrn_reflns_theta_full 25.242
_diffrn_reflns_theta_max 26.021
_diffrn_reflns_theta_min 2.248
_exptl_absorpt_coefficient_mu 1.366
_exptl_absorpt_correction_type none
_exptl_crystal_colour colourless
_exptl_crystal_colour_primary colourless
_exptl_crystal_density_diffrn 1.503
_exptl_crystal_description block
_exptl_crystal_F_000 1273
_exptl_crystal_size_max 0.20
_exptl_crystal_size_mid 0.16
_exptl_crystal_size_min 0.12
_refine_diff_density_max 0.614
_refine_diff_density_min -0.577
_refine_diff_density_rms 0.074
_refine_ls_extinction_method none
_refine_ls_goodness_of_fit_ref 1.117
_refine_ls_hydrogen_treatment mixed
_refine_ls_matrix_type full
_refine_ls_number_parameters 813
_refine_ls_number_reflns 10763
_refine_ls_number_restraints 280
_refine_ls_restrained_S_all 1.114
_refine_ls_R_factor_all 0.0543
_refine_ls_R_factor_gt 0.0424
_refine_ls_shift/su_max 0.001
_refine_ls_shift/su_mean 0.000
_refine_ls_structure_factor_coef Fsqd
_refine_ls_weighting_details 'w=1/[\s^2^(Fo^2^)+(0.0467P)^2^+3.1044P] where P=(Fo^2^+2Fc^2^)/3'
_refine_ls_weighting_scheme calc
_refine_ls_wR_factor_gt 0.1056
_refine_ls_wR_factor_ref 0.1101
_reflns_Friedel_coverage 0.000
_reflns_number_gt 9087
_reflns_number_total 10763
_reflns_threshold_expression 'I > 2\s(I)'
_cod_data_source_file d1ce01447a2.cif
_cod_data_source_block x
_cod_depositor_comments 'Adding full bibliography for 7243930--7243931.cif.'
_cod_original_formula_sum 'C123 H93 N12 O22.50 Zn6'
_cod_database_code 7243931
_shelx_shelxl_version_number 2018/3
_shelx_space_group_comment
;
The symmetry employed for this shelxl refinement is uniquely defined
by the following loop, which should always be used as a source of
symmetry information in preference to the above space-group names.
They are only intended as comments.
;
_olex2_refinement_description
;
1. Fixed Uiso
 At 1.2 times of:
  All C(H) groups, All C(H,H) groups
 At 1.5 times of:
  All O(H,H) groups
2. Restrained distances
 C25-C26
 1.55 with sigma of 0.01
 C26-C27 = C27-C28 = C28-C29 = C29-C30 = C30-C31 = C31-C32 = C32-C27 = C26-
 C28B = C28B-C27B = C27B-C26B = C26B-C28
 1.39 with sigma of 0.01
 C59-C60 = C60-C61 = C59-C60B = C60B-C61B
 1.39 with sigma of 0.01
 O1W-H1Wa = O1W-H1Wb = O11-H11
 0.82 with sigma of 0.005
 O11-H11
 0.85 with sigma of 0.01
 H1Wa-H1Wb
 1.39 with sigma of 0.005
 C61B-N6 \\sim C61-N6
 with sigma of 0.01
3. Uiso/Uaniso restraints and constraints
C26 \\sim C27 \\sim C28 \\sim C26B \\sim C27B \\sim C28B \\sim C29 \\sim C30
\\sim C31 \\sim C32: within 3.8A with sigma of 0.02 and sigma for terminal
atoms of 0.04
C60 \\sim C61 \\sim C60B \\sim C61B: within 3.8A with sigma of 0.02 and sigma
for terminal atoms of 0.04
4. Others
 Sof(C60B)=Sof(H60B)=Sof(C61B)=Sof(H61B)=1-FVAR(1)
 Sof(C60)=Sof(H60)=Sof(C61)=Sof(H61)=FVAR(1)
 Fixed Sof: C27(0.5) C28(0.5) C26B(0.5) C27B(0.5) H27B(0.5) C28B(0.5)
 H28B(0.5) C29(0.5) H29(0.5) C30(0.5) H30(0.5) C31(0.5) H31(0.5) C32(0.5)
 H32(0.5) O1W(0.25) H1Wa(0.25) H1Wb(0.25)
5.a Secondary CH2 refined with riding coordinates:
 C40(H40a,H40b), C46(H46a,H46b), C47(H47a,H47b), C48(H48a,H48b), C49(H49a,
 H49b), C50(H50a,H50b), C58(H58a,H58b)
5.b Aromatic/amide H refined with riding coordinates:
 C3(H3), C4(H4), C9(H9), C10(H10), C11(H11a), C12(H12), C15(H15), C16(H16),
 C21(H21), C22(H22), C23(H23), C24(H24), C27B(H27B), C28B(H28B), C29(H29),
 C30(H30), C31(H31), C32(H32), C36(H36), C37(H37), C38(H38), C39(H39), C42(H42),
  C43(H43), C44(H44), C45(H45), C53(H53), C54(H54), C55(H55), C56(H56),
 C62(H62), C63(H63), C60(H60), C61(H61), C60B(H60B), C61B(H61B)
;
_olex2_submission_special_instructions 'No special instructions were received'

loop_
_space_group_symop_operation_xyz
'x, y, z'
'-x, -y, -z'

loop_
_atom_site_label
_atom_site_type_symbol
_atom_site_fract_x
_atom_site_fract_y
_atom_site_fract_z
_atom_site_U_iso_or_equiv
_atom_site_adp_type
_atom_site_occupancy
_atom_site_site_symmetry_order
_atom_site_calc_flag
_atom_site_refinement_flags_posn
_atom_site_refinement_flags_adp
_atom_site_refinement_flags_occupancy
_atom_site_disorder_assembly
_atom_site_disorder_group
Zn1 Zn 0.37863(3) 0.39236(2) 0.67304(2) 0.02486(10) Uani 1 1 d . . . . .
Zn2 Zn 0.58104(3) 0.37078(2) 0.57217(2) 0.02827(10) Uani 1 1 d . . . . .
Zn3 Zn 0.08013(3) 0.97127(2) 0.93701(2) 0.02251(9) Uani 1 1 d . . . . .
O1 O 0.6334(2) 0.46246(16) 0.70417(16) 0.0444(6) Uani 1 1 d . . . . .
O2 O 0.4653(2) 0.50095(16) 0.75571(16) 0.0417(6) Uani 1 1 d . . . . .
O3 O 0.9696(3) 0.85882(17) 0.9109(2) 0.0627(9) Uani 1 1 d . . . . .
O4 O 0.8465(3) 0.90158(16) 0.99757(17) 0.0533(7) Uani 1 1 d . . . . .
O5 O 0.6060(2) 0.26981(14) 0.62805(14) 0.0335(5) Uani 1 1 d . . . . .
O6 O 0.4667(2) 0.29513(15) 0.70846(15) 0.0359(5) Uani 1 1 d . . . . .
O7 O 0.9286(2) 0.0227(2) 0.87591(16) 0.0509(7) Uani 1 1 d . . . . .
O8 O 0.8075(3) 0.06358(19) 0.96465(15) 0.0490(7) Uani 1 1 d . . . . .
O9 O 0.7660(2) 0.39004(17) 0.57198(16) 0.0408(6) Uani 1 1 d . . . . .
O10 O 0.6684(3) 0.4902(2) 0.5234(2) 0.0738(11) Uani 1 1 d . . . . .
O11 O 0.4024(2) 0.38719(16) 0.56475(14) 0.0312(5) Uani 1 1 d D . . . .
N1 N 0.2013(2) 0.36789(17) 0.68055(16) 0.0269(6) Uani 1 1 d . . . . .
N2 N 0.0163(2) 0.3687(2) 0.71461(17) 0.0334(6) Uani 1 1 d . . . . .
N3 N -0.0815(5) 0.3657(5) 0.9960(3) 0.1011(19) Uani 1 1 d . . . . .
N4 N 0.1898(3) 0.95115(17) 0.85363(16) 0.0296(6) Uani 1 1 d . . . . .
N5 N 0.3704(3) 0.92867(19) 0.81455(18) 0.0366(7) Uani 1 1 d . . . . .
N6 N 0.4496(3) 0.7177(2) 0.55206(18) 0.0409(7) Uani 1 1 d D . . . .
C1 C 0.5811(3) 0.5130(2) 0.7525(2) 0.0340(8) Uani 1 1 d . . . . .
C2 C 0.6583(3) 0.5962(2) 0.8099(2) 0.0315(7) Uani 1 1 d . . . . .
C3 C 0.7496(3) 0.6287(2) 0.7797(2) 0.0357(8) Uani 1 1 d . . . . .
H3 H 0.765125 0.597285 0.728857 0.043 Uiso 1 1 calc R . . . .
C4 C 0.8206(3) 0.7098(2) 0.8252(2) 0.0357(8) Uani 1 1 d . . . . .
H4 H 0.882872 0.730385 0.803853 0.043 Uiso 1 1 calc R . . . .
C5 C 0.8000(3) 0.7587(2) 0.8999(2) 0.0304(7) Uani 1 1 d . . . . .
C6 C 0.8776(3) 0.8474(2) 0.9396(2) 0.0320(7) Uani 1 1 d . . . . .
C7 C 0.7098(3) 0.7238(2) 0.9356(2) 0.0393(8) Uani 1 1 d . . . . .
C8 C 0.6396(3) 0.6402(2) 0.8901(2) 0.0355(8) Uani 1 1 d . . . . .
C9 C 0.5608(4) 0.6024(3) 0.9303(3) 0.0557(11) Uani 1 1 d . . . . .
H9 H 0.516743 0.547765 0.902042 0.067 Uiso 1 1 calc R . . . .
C10 C 0.5483(5) 0.6436(4) 1.0083(3) 0.091(2) Uani 1 1 d . . . . .
H10 H 0.497094 0.617266 1.033488 0.110 Uiso 1 1 calc R . . . .
C11 C 0.6127(6) 0.7262(4) 1.0508(4) 0.111(3) Uani 1 1 d . . . . .
H11A H 0.601354 0.755491 1.103536 0.133 Uiso 1 1 calc R . . . .
C12 C 0.6917(5) 0.7644(3) 1.0167(3) 0.0823(19) Uani 1 1 d . . . . .
H12 H 0.735015 0.818651 1.047250 0.099 Uiso 1 1 calc R . . . .
C13 C 0.5596(3) 0.2586(2) 0.6858(2) 0.0265(6) Uani 1 1 d . . . . .
C14 C 0.6216(3) 0.1985(2) 0.73482(19) 0.0261(6) Uani 1 1 d . . . . .
C15 C 0.6404(3) 0.2259(2) 0.8201(2) 0.0341(8) Uani 1 1 d . . . . .
H15 H 0.608620 0.277599 0.844988 0.041 Uiso 1 1 calc R . . . .
C16 C 0.7069(3) 0.1776(2) 0.8709(2) 0.0351(8) Uani 1 1 d . . . . .
H16 H 0.719512 0.198146 0.928948 0.042 Uiso 1 1 calc R . . . .
C17 C 0.7536(3) 0.1004(2) 0.83642(19) 0.0276(7) Uani 1 1 d . . . . .
C18 C 0.8366(3) 0.0582(2) 0.89725(19) 0.0275(7) Uani 1 1 d . . . . .
C19 C 0.7297(3) 0.0661(2) 0.74750(19) 0.0267(6) Uani 1 1 d . . . . .
C20 C 0.6622(3) 0.1162(2) 0.69595(19) 0.0260(6) Uani 1 1 d . . . . .
C21 C 0.6324(3) 0.0792(2) 0.6070(2) 0.0363(8) Uani 1 1 d . . . . .
H21 H 0.588598 0.110660 0.572571 0.044 Uiso 1 1 calc R . . . .
C22 C 0.6669(4) -0.0012(3) 0.5719(2) 0.0494(10) Uani 1 1 d . . . . .
H22 H 0.647050 -0.024077 0.513797 0.059 Uiso 1 1 calc R . . . .
C23 C 0.7320(4) -0.0500(3) 0.6223(2) 0.0508(10) Uani 1 1 d . . . . .
H23 H 0.754125 -0.105338 0.597414 0.061 Uiso 1 1 calc R . . . .
C24 C 0.7635(4) -0.0173(2) 0.7075(2) 0.0403(8) Uani 1 1 d . . . . .
H24 H 0.807920 -0.050418 0.739953 0.048 Uiso 1 1 calc R . . . .
C25 C 0.7652(3) 0.4516(3) 0.5391(3) 0.0519(11) Uani 1 1 d D . . . .
C26 C 0.8846(7) 0.4641(5) 0.5053(5) 0.088(2) Uani 1 1 d D U . A -1
C27 C 0.9488(8) 0.3959(5) 0.4613(5) 0.040(2) Uani 0.5 1 d D U P A -1
C28 C 1.0626(9) 0.4175(6) 0.4426(6) 0.045(2) Uani 0.5 1 d D U P A -1
C26B C 1.1046(10) 0.5055(6) 0.4627(8) 0.053(2) Uani 0.5 1 d D U P A -1
C27B C 1.0356(8) 0.5753(7) 0.5003(6) 0.048(2) Uani 0.5 1 d D U P A -1
H27B H 1.063846 0.633761 0.510211 0.057 Uiso 0.5 1 calc R . P A -1
C28B C 0.9254(9) 0.5528(6) 0.5214(7) 0.046(2) Uani 0.5 1 d D U P A -1
H28B H 0.879019 0.596402 0.546051 0.055 Uiso 0.5 1 calc R . P A -1
C29 C 1.1258(7) 0.3516(5) 0.4001(5) 0.0470(17) Uani 0.5 1 d D U P A -1
H29 H 1.202637 0.365816 0.389317 0.056 Uiso 0.5 1 calc R . P A -1
C30 C 1.0753(7) 0.2657(5) 0.3739(5) 0.0528(19) Uani 0.5 1 d D U P A -1
H30 H 1.117348 0.222182 0.344806 0.063 Uiso 0.5 1 calc R . P A -1
C31 C 0.9610(7) 0.2436(5) 0.3908(5) 0.0553(19) Uani 0.5 1 d D U P A -1
H31 H 0.925806 0.185749 0.371713 0.066 Uiso 0.5 1 calc R . P A -1
C32 C 0.9004(7) 0.3078(5) 0.4360(5) 0.0455(16) Uani 0.5 1 d D U P A -1
H32 H 0.826670 0.292503 0.449766 0.055 Uiso 0.5 1 calc R . P A -1
C33 C 0.1330(3) 0.4116(2) 0.7297(2) 0.0312(7) Uani 1 1 d . . . . .
C34 C 0.0098(3) 0.2912(2) 0.6527(2) 0.0337(7) Uani 1 1 d . . . . .
C35 C 0.1256(3) 0.2915(2) 0.6308(2) 0.0294(7) Uani 1 1 d . . . . .
C36 C 0.1514(4) 0.2207(3) 0.5698(2) 0.0473(9) Uani 1 1 d . . . . .
H36 H 0.227907 0.220069 0.554101 0.057 Uiso 1 1 calc R . . . .
C37 C 0.0586(4) 0.1512(3) 0.5335(3) 0.0695(14) Uani 1 1 d . . . . .
H37 H 0.073722 0.102679 0.493128 0.083 Uiso 1 1 calc R . . . .
C38 C -0.0566(4) 0.1525(3) 0.5560(3) 0.0672(13) Uani 1 1 d . . . . .
H38 H -0.116911 0.104864 0.529717 0.081 Uiso 1 1 calc R . . . .
C39 C -0.0842(3) 0.2219(3) 0.6159(3) 0.0491(10) Uani 1 1 d . . . . .
H39 H -0.161305 0.222421 0.630904 0.059 Uiso 1 1 calc R . . . .
C40 C -0.0867(3) 0.4019(3) 0.7536(2) 0.0444(9) Uani 1 1 d . . . . .
H40A H -0.166637 0.373486 0.716169 0.053 Uiso 1 1 calc R . . . .
H40B H -0.087341 0.464262 0.759237 0.053 Uiso 1 1 calc R . . . .
C41 C -0.0790(3) 0.3881(3) 0.8393(2) 0.0388(8) Uani 1 1 d . . . . .
C42 C -0.1451(4) 0.4390(3) 0.8911(3) 0.0632(12) Uani 1 1 d . . . . .
H42 H -0.190309 0.482851 0.874583 0.076 Uiso 1 1 calc R . . . .
C43 C -0.1445(6) 0.4254(5) 0.9676(3) 0.0898(19) Uani 1 1 d . . . . .
H43 H -0.191310 0.460303 1.001118 0.108 Uiso 1 1 calc R . . . .
C44 C -0.0201(6) 0.3164(5) 0.9463(4) 0.094(2) Uani 1 1 d . . . . .
H44 H 0.023368 0.272842 0.964420 0.113 Uiso 1 1 calc R . . . .
C45 C -0.0152(4) 0.3248(4) 0.8671(3) 0.0674(14) Uani 1 1 d . . . . .
H45 H 0.030554 0.287887 0.834368 0.081 Uiso 1 1 calc R . . . .
C46 C 0.1774(4) 0.4961(2) 0.7950(2) 0.0420(9) Uani 1 1 d . . . . .
H46A H 0.265299 0.494058 0.822556 0.050 Uiso 1 1 calc R . . . .
H46B H 0.128421 0.502812 0.836913 0.050 Uiso 1 1 calc R . . . .
C47 C 0.1674(4) 0.5761(2) 0.7623(3) 0.0514(10) Uani 1 1 d . . . . .
H47A H 0.079094 0.582113 0.739137 0.062 Uiso 1 1 calc R . . . .
H47B H 0.211864 0.568810 0.717919 0.062 Uiso 1 1 calc R . . . .
C48 C 0.2248(5) 0.6582(2) 0.8333(3) 0.0537(11) Uani 1 1 d . . . . .
H48A H 0.177473 0.665722 0.876310 0.064 Uiso 1 1 calc R . . . .
H48B H 0.311263 0.649598 0.858351 0.064 Uiso 1 1 calc R . . . .
C49 C 0.2254(5) 0.7402(3) 0.8067(3) 0.0551(11) Uani 1 1 d . . . . .
H49A H 0.138744 0.751574 0.785209 0.066 Uiso 1 1 calc R . . . .
H49B H 0.268615 0.732157 0.761588 0.066 Uiso 1 1 calc R . . . .
C50 C 0.2919(4) 0.8201(2) 0.8800(2) 0.0409(8) Uani 1 1 d . . . . .
H50A H 0.251171 0.827126 0.926233 0.049 Uiso 1 1 calc R . . . .
H50B H 0.379864 0.810506 0.899810 0.049 Uiso 1 1 calc R . . . .
C51 C 0.2850(3) 0.9012(2) 0.8518(2) 0.0313(7) Uani 1 1 d . . . . .
C52 C 0.2118(3) 1.0132(2) 0.8121(2) 0.0316(7) Uani 1 1 d . . . . .
C53 C 0.1389(4) 1.0788(2) 0.7919(2) 0.0433(9) Uani 1 1 d . . . . .
H53 H 0.062182 1.088463 0.806841 0.052 Uiso 1 1 calc R . . . .
C54 C 0.1864(4) 1.1291(3) 0.7485(3) 0.0540(11) Uani 1 1 d . . . . .
H54 H 0.138636 1.172140 0.732674 0.065 Uiso 1 1 calc R . . . .
C55 C 0.3022(4) 1.1174(3) 0.7280(3) 0.0588(12) Uani 1 1 d . . . . .
H55 H 0.331306 1.153694 0.700351 0.071 Uiso 1 1 calc R . . . .
C56 C 0.3749(4) 1.0529(3) 0.7479(3) 0.0526(10) Uani 1 1 d . . . . .
H56 H 0.452760 1.044607 0.734259 0.063 Uiso 1 1 calc R . . . .
C57 C 0.3264(3) 1.0005(2) 0.7895(2) 0.0362(8) Uani 1 1 d . . . . .
C58 C 0.4869(4) 0.8900(3) 0.8008(2) 0.0474(10) Uani 1 1 d . . . . .
H58A H 0.514203 0.856753 0.840662 0.057 Uiso 1 1 calc R . . . .
H58B H 0.552733 0.936662 0.811353 0.057 Uiso 1 1 calc R . . . .
C59 C 0.4716(3) 0.8305(3) 0.7130(2) 0.0385(8) Uani 1 1 d D . . . .
C62 C 0.5320(6) 0.7117(4) 0.6175(3) 0.106(3) Uani 1 1 d . . . . .
H62 H 0.586864 0.667758 0.610409 0.128 Uiso 1 1 calc R . . . .
C63 C 0.5437(6) 0.7660(4) 0.6967(3) 0.105(3) Uani 1 1 d . . . . .
H63 H 0.605086 0.756966 0.740657 0.126 Uiso 1 1 calc R . . . .
O1W O 0.5669(16) 0.9402(17) 0.9929(10) 0.147(9) Uani 0.25 1 d D . P . .
H1WA H 0.601(14) 0.898(8) 1.004(14) 0.220 Uiso 0.25 1 d DR . P . .
H1WB H 0.509(11) 0.957(12) 1.016(10) 0.220 Uiso 0.25 1 d DR . P . .
C60 C 0.3593(10) 0.8161(13) 0.6503(6) 0.061(4) Uani 0.429(19) 1 d D U P B 1
H60 H 0.288737 0.844158 0.662181 0.073 Uiso 0.429(19) 1 calc R . P B 1
C61 C 0.3512(11) 0.7607(12) 0.5706(7) 0.054(4) Uani 0.429(19) 1 d D U P B 1
H61 H 0.276119 0.753456 0.529475 0.065 Uiso 0.429(19) 1 calc R . P B 1
C60B C 0.4046(13) 0.8524(7) 0.6420(4) 0.057(3) Uani 0.571(19) 1 d D U P B 2
H60B H 0.366128 0.904671 0.647277 0.069 Uiso 0.571(19) 1 calc R . P B 2
C61B C 0.3972(13) 0.7944(6) 0.5639(5) 0.053(3) Uani 0.571(19) 1 d D U P B 2
H61B H 0.353311 0.809390 0.516791 0.063 Uiso 0.571(19) 1 calc R . P B 2
H11 H 0.384(4) 0.4300(18) 0.547(3) 0.064(14) Uiso 1 1 d D . . . .

loop_
_atom_site_aniso_label
_atom_site_aniso_U_11
_atom_site_aniso_U_22
_atom_site_aniso_U_33
_atom_site_aniso_U_23
_atom_site_aniso_U_13
_atom_site_aniso_U_12
Zn1 0.02019(18) 0.02650(19) 0.02920(19) 0.00989(15) 0.00614(14) 0.00276(14)
Zn2 0.02322(18) 0.0340(2) 0.0340(2) 0.01687(16) 0.01054(15) 0.00646(15)
Zn3 0.02338(18) 0.02325(18) 0.02288(18) 0.00934(14) 0.00605(14) 0.00349(14)
O1 0.0286(12) 0.0360(13) 0.0539(16) -0.0094(12) 0.0078(11) 0.0015(10)
O2 0.0276(12) 0.0368(13) 0.0508(15) -0.0028(11) 0.0091(11) -0.0058(10)
O3 0.0532(18) 0.0342(15) 0.096(2) -0.0026(15) 0.0356(17) -0.0130(13)
O4 0.076(2) 0.0283(13) 0.0510(16) -0.0024(12) 0.0228(15) -0.0113(13)
O5 0.0372(13) 0.0339(12) 0.0402(13) 0.0226(11) 0.0158(11) 0.0101(10)
O6 0.0299(12) 0.0409(13) 0.0504(15) 0.0292(12) 0.0160(11) 0.0143(10)
O7 0.0368(14) 0.091(2) 0.0417(15) 0.0394(15) 0.0150(12) 0.0335(14)
O8 0.0609(17) 0.0688(18) 0.0298(13) 0.0289(13) 0.0153(12) 0.0361(15)
O9 0.0297(12) 0.0563(16) 0.0507(15) 0.0343(13) 0.0150(11) 0.0052(11)
O10 0.0316(15) 0.106(3) 0.125(3) 0.090(2) 0.0300(17) 0.0267(16)
O11 0.0265(11) 0.0417(14) 0.0338(12) 0.0209(11) 0.0108(10) 0.0127(10)
N1 0.0202(12) 0.0345(14) 0.0289(14) 0.0122(12) 0.0076(11) 0.0046(11)
N2 0.0218(13) 0.0500(17) 0.0350(15) 0.0205(14) 0.0096(11) 0.0090(12)
N3 0.079(3) 0.190(6) 0.057(3) 0.068(4) 0.022(3) 0.018(4)
N4 0.0344(15) 0.0300(14) 0.0294(14) 0.0111(12) 0.0142(12) 0.0058(12)
N5 0.0330(15) 0.0427(17) 0.0367(16) 0.0100(13) 0.0147(13) 0.0100(13)
N6 0.0371(16) 0.0541(19) 0.0356(16) 0.0149(14) 0.0131(13) 0.0171(14)
C1 0.0247(16) 0.0303(17) 0.0414(19) 0.0059(15) 0.0023(14) 0.0010(14)
C2 0.0253(16) 0.0246(16) 0.0392(18) 0.0050(14) 0.0023(14) 0.0021(13)
C3 0.0337(18) 0.0333(18) 0.0357(18) 0.0019(15) 0.0097(15) 0.0014(14)
C4 0.0329(18) 0.0353(18) 0.0387(19) 0.0098(15) 0.0100(15) -0.0025(14)
C5 0.0259(16) 0.0235(15) 0.0376(18) 0.0054(14) 0.0032(14) 0.0023(13)
C6 0.0267(17) 0.0258(16) 0.0393(19) 0.0129(15) -0.0047(14) 0.0001(13)
C7 0.0318(18) 0.0349(18) 0.043(2) -0.0010(16) 0.0090(15) -0.0051(15)
C8 0.0274(17) 0.0345(18) 0.0420(19) 0.0077(15) 0.0074(15) -0.0026(14)
C9 0.050(2) 0.058(3) 0.050(2) -0.002(2) 0.018(2) -0.024(2)
C10 0.094(4) 0.102(4) 0.068(3) -0.011(3) 0.048(3) -0.054(3)
C11 0.122(5) 0.114(5) 0.075(4) -0.041(3) 0.067(4) -0.066(4)
C12 0.083(4) 0.073(3) 0.069(3) -0.033(3) 0.046(3) -0.044(3)
C13 0.0237(15) 0.0255(15) 0.0330(17) 0.0141(13) 0.0055(13) 0.0029(12)
C14 0.0194(14) 0.0313(16) 0.0317(16) 0.0166(14) 0.0050(12) 0.0034(12)
C15 0.0402(19) 0.0325(17) 0.0360(18) 0.0163(15) 0.0127(15) 0.0172(15)
C16 0.044(2) 0.0410(19) 0.0240(16) 0.0140(15) 0.0083(14) 0.0154(16)
C17 0.0255(15) 0.0320(17) 0.0293(16) 0.0163(14) 0.0051(13) 0.0065(13)
C18 0.0284(16) 0.0278(16) 0.0275(16) 0.0131(13) 0.0028(13) 0.0046(13)
C19 0.0237(15) 0.0295(16) 0.0294(16) 0.0149(13) 0.0034(13) 0.0055(12)
C20 0.0200(14) 0.0312(16) 0.0290(16) 0.0139(13) 0.0038(12) 0.0012(12)
C21 0.0400(19) 0.0387(19) 0.0285(17) 0.0157(15) -0.0028(15) 0.0037(15)
C22 0.064(3) 0.044(2) 0.0306(19) 0.0050(17) -0.0010(18) 0.0049(19)
C23 0.067(3) 0.039(2) 0.041(2) 0.0067(17) 0.0053(19) 0.0191(19)
C24 0.047(2) 0.0343(18) 0.039(2) 0.0124(16) 0.0059(16) 0.0162(16)
C25 0.0292(19) 0.074(3) 0.075(3) 0.056(2) 0.0148(19) 0.0069(19)
C26 0.078(4) 0.099(5) 0.097(5) 0.052(4) 0.014(4) -0.009(4)
C27 0.038(4) 0.060(5) 0.043(4) 0.037(4) 0.023(4) 0.018(4)
C28 0.034(4) 0.062(5) 0.056(5) 0.039(4) 0.016(4) 0.012(4)
C26B 0.036(4) 0.073(6) 0.067(6) 0.038(5) 0.022(4) 0.022(4)
C27B 0.029(4) 0.062(5) 0.078(6) 0.046(5) 0.032(5) 0.029(4)
C28B 0.034(4) 0.047(5) 0.079(6) 0.045(4) 0.025(4) 0.012(4)
C29 0.039(4) 0.069(4) 0.055(4) 0.042(3) 0.025(3) 0.021(3)
C30 0.053(4) 0.071(5) 0.051(4) 0.034(4) 0.023(3) 0.027(4)
C31 0.060(4) 0.059(4) 0.057(4) 0.030(4) 0.015(4) 0.013(4)
C32 0.037(3) 0.060(4) 0.054(4) 0.034(3) 0.018(3) 0.008(3)
C33 0.0287(17) 0.0375(18) 0.0320(17) 0.0155(15) 0.0092(14) 0.0103(14)
C34 0.0247(16) 0.046(2) 0.0342(18) 0.0192(16) 0.0046(14) 0.0058(14)
C35 0.0197(15) 0.0374(18) 0.0319(17) 0.0136(14) 0.0033(13) 0.0020(13)
C36 0.036(2) 0.051(2) 0.049(2) 0.0031(19) 0.0129(17) -0.0027(17)
C37 0.058(3) 0.061(3) 0.073(3) -0.010(2) 0.019(2) -0.012(2)
C38 0.047(3) 0.057(3) 0.082(3) 0.001(3) 0.010(2) -0.019(2)
C39 0.0246(18) 0.060(3) 0.065(3) 0.026(2) 0.0071(17) -0.0058(17)
C40 0.0315(18) 0.069(3) 0.048(2) 0.032(2) 0.0200(16) 0.0229(18)
C41 0.0273(17) 0.056(2) 0.0359(19) 0.0187(17) 0.0073(15) 0.0038(16)
C42 0.061(3) 0.087(3) 0.044(2) 0.018(2) 0.017(2) 0.026(3)
C43 0.082(4) 0.148(6) 0.047(3) 0.025(3) 0.031(3) 0.028(4)
C44 0.078(4) 0.159(6) 0.081(4) 0.090(4) 0.018(3) 0.030(4)
C45 0.060(3) 0.098(4) 0.067(3) 0.048(3) 0.027(2) 0.034(3)
C46 0.043(2) 0.044(2) 0.041(2) 0.0093(17) 0.0163(17) 0.0076(17)
C47 0.060(3) 0.040(2) 0.053(2) 0.0113(19) 0.015(2) 0.0050(19)
C48 0.075(3) 0.035(2) 0.055(2) 0.0139(19) 0.022(2) 0.014(2)
C49 0.074(3) 0.040(2) 0.052(2) 0.0154(19) 0.014(2) 0.004(2)
C50 0.054(2) 0.0303(18) 0.043(2) 0.0094(16) 0.0194(18) 0.0162(16)
C51 0.0368(18) 0.0302(17) 0.0255(16) 0.0026(13) 0.0108(14) 0.0043(14)
C52 0.0366(18) 0.0340(17) 0.0262(16) 0.0096(14) 0.0107(14) -0.0003(14)
C53 0.046(2) 0.047(2) 0.048(2) 0.0270(18) 0.0163(18) 0.0094(17)
C54 0.062(3) 0.055(2) 0.060(3) 0.036(2) 0.021(2) 0.010(2)
C55 0.063(3) 0.065(3) 0.063(3) 0.041(2) 0.019(2) -0.007(2)
C56 0.043(2) 0.067(3) 0.058(3) 0.029(2) 0.022(2) -0.005(2)
C57 0.0351(18) 0.0412(19) 0.0337(18) 0.0112(15) 0.0107(15) 0.0011(15)
C58 0.037(2) 0.063(3) 0.043(2) 0.0109(19) 0.0174(17) 0.0163(18)
C59 0.0311(18) 0.053(2) 0.0343(18) 0.0135(17) 0.0125(15) 0.0135(16)
C62 0.111(5) 0.104(4) 0.062(3) -0.018(3) -0.019(3) 0.084(4)
C63 0.121(5) 0.106(4) 0.047(3) -0.012(3) -0.030(3) 0.082(4)
O1W 0.068(11) 0.24(3) 0.056(9) -0.036(12) -0.029(8) 0.003(13)
C60 0.039(6) 0.084(9) 0.054(6) 0.005(6) 0.016(5) 0.032(6)
C61 0.044(6) 0.079(8) 0.038(5) 0.016(5) 0.009(4) 0.026(6)
C60B 0.084(7) 0.051(5) 0.043(4) 0.019(4) 0.020(4) 0.031(5)
C61B 0.075(6) 0.055(5) 0.040(4) 0.023(4) 0.023(4) 0.021(5)

loop_
_atom_type_symbol
_atom_type_description
_atom_type_scat_dispersion_real
_atom_type_scat_dispersion_imag
_atom_type_scat_source
C C 0.0033 0.0016 'International Tables Vol C Tables 4.2.6.8 and 6.1.1.4'
H H 0.0000 0.0000 'International Tables Vol C Tables 4.2.6.8 and 6.1.1.4'
N N 0.0061 0.0033 'International Tables Vol C Tables 4.2.6.8 and 6.1.1.4'
O O 0.0106 0.0060 'International Tables Vol C Tables 4.2.6.8 and 6.1.1.4'
Zn Zn 0.2839 1.4301 'International Tables Vol C Tables 4.2.6.8 and 6.1.1.4'

loop_
_geom_angle_atom_site_label_1
_geom_angle_atom_site_label_2
_geom_angle_atom_site_label_3
_geom_angle
_geom_angle_site_symmetry_1
_geom_angle_site_symmetry_3
_geom_angle_publ_flag
O2 Zn1 Zn2 93.96(7) . . ?
O2 Zn1 O6 105.48(11) . . ?
O2 Zn1 N1 113.27(10) . . ?
O6 Zn1 Zn2 79.74(6) . . ?
O6 Zn1 N1 102.61(10) . . ?
O11 Zn1 Zn2 37.88(7) . . ?
O11 Zn1 O2 110.33(11) . . ?
O11 Zn1 O6 107.27(10) . . ?
O11 Zn1 N1 116.77(10) . . ?
N1 Zn1 Zn2 150.41(8) . . ?
O1 Zn2 Zn1 62.49(6) . . ?
O1 Zn2 C25 88.50(13) . . ?
O5 Zn2 Zn1 76.85(6) . . ?
O5 Zn2 O1 86.18(10) . . ?
O5 Zn2 N6 92.71(11) . 2_666 ?
O5 Zn2 C25 123.44(10) . . ?
O9 Zn2 Zn1 147.93(7) . . ?
O9 Zn2 O1 86.19(10) . . ?
O9 Zn2 O5 95.39(9) . . ?
O9 Zn2 N6 88.53(11) . 2_666 ?
O9 Zn2 C25 28.05(10) . . ?
O11 Zn2 Zn1 36.88(6) . . ?
O11 Zn2 O1 90.69(9) . . ?
O11 Zn2 O5 101.92(9) . . ?
O11 Zn2 O9 162.17(10) . . ?
O11 Zn2 N6 94.82(11) . 2_666 ?
O11 Zn2 C25 134.44(11) . . ?
N6 Zn2 Zn1 122.51(8) 2_666 . ?
N6 Zn2 O1 174.48(10) 2_666 . ?
N6 Zn2 C25 87.60(14) 2_666 . ?
C25 Zn2 Zn1 144.76(11) . . ?
O3 Zn3 Zn3 80.36(8) 1_455 2_577 ?
O3 Zn3 O4 156.26(12) 1_455 2_677 ?
O3 Zn3 O7 88.89(13) 1_455 1_465 ?
O3 Zn3 O8 88.11(14) 1_455 2_667 ?
O3 Zn3 N4 106.91(11) 1_455 . ?
O4 Zn3 Zn3 76.07(8) 2_677 2_577 ?
O7 Zn3 Zn3 74.92(7) 1_465 2_577 ?
O7 Zn3 O4 87.75(13) 1_465 2_677 ?
O7 Zn3 O8 156.66(10) 1_465 2_667 ?
O8 Zn3 Zn3 81.76(7) 2_667 2_577 ?
O8 Zn3 O4 85.75(12) 2_667 2_677 ?
N4 Zn3 Zn3 171.85(8) . 2_577 ?
N4 Zn3 O4 96.80(11) . 2_677 ?
N4 Zn3 O7 101.16(10) . 1_465 ?
N4 Zn3 O8 101.86(11) . 2_667 ?
C1 O1 Zn2 138.1(2) . . ?
C1 O2 Zn1 112.1(2) . . ?
C6 O3 Zn3 127.2(2) . 1_655 ?
C6 O4 Zn3 130.9(2) . 2_677 ?
C13 O5 Zn2 127.9(2) . . ?
C13 O6 Zn1 128.2(2) . . ?
C18 O7 Zn3 133.5(2) . 1_645 ?
C18 O8 Zn3 123.9(2) . 2_667 ?
C25 O9 Zn2 102.3(2) . . ?
Zn1 O11 Zn2 105.24(10) . . ?
Zn1 O11 H11 117(3) . . ?
Zn2 O11 H11 110(3) . . ?
C33 N1 Zn1 131.6(2) . . ?
C33 N1 C35 105.9(3) . . ?
C35 N1 Zn1 122.5(2) . . ?
C33 N2 C34 108.0(3) . . ?
C33 N2 C40 126.0(3) . . ?
C34 N2 C40 126.0(3) . . ?
C44 N3 C43 116.2(4) . . ?
C51 N4 Zn3 126.7(2) . . ?
C51 N4 C52 105.9(3) . . ?
C52 N4 Zn3 122.8(2) . . ?
C51 N5 C57 107.8(3) . . ?
C51 N5 C58 127.5(3) . . ?
C57 N5 C58 124.7(3) . . ?
C62 N6 Zn2 125.6(3) . 2_666 ?
C62 N6 C61 113.2(6) . . ?
C62 N6 C61B 113.4(5) . . ?
C61 N6 Zn2 116.5(5) . 2_666 ?
O1 C1 O2 124.6(3) . . ?
O1 C1 C2 117.2(3) . . ?
O2 C1 C2 118.2(3) . . ?
C3 C2 C1 115.8(3) . . ?
C3 C2 C8 120.4(3) . . ?
C8 C2 C1 123.8(3) . . ?
C2 C3 H3 119.7 . . ?
C2 C3 C4 120.6(3) . . ?
C4 C3 H3 119.7 . . ?
C3 C4 H4 119.2 . . ?
C5 C4 C3 121.7(3) . . ?
C5 C4 H4 119.2 . . ?
C4 C5 C6 116.2(3) . . ?
C4 C5 C7 119.0(3) . . ?
C7 C5 C6 124.8(3) . . ?
O3 C6 O4 124.9(3) . . ?
O3 C6 C5 116.0(3) . . ?
O4 C6 C5 119.1(3) . . ?
C5 C7 C8 119.2(3) . . ?
C12 C7 C5 123.4(3) . . ?
C12 C7 C8 117.2(3) . . ?
C2 C8 C7 118.8(3) . . ?
C2 C8 C9 122.6(3) . . ?
C9 C8 C7 118.4(3) . . ?
C8 C9 H9 119.1 . . ?
C10 C9 C8 121.9(4) . . ?
C10 C9 H9 119.1 . . ?
C9 C10 H10 120.3 . . ?
C9 C10 C11 119.5(4) . . ?
C11 C10 H10 120.3 . . ?
C10 C11 H11A 119.4 . . ?
C12 C11 C10 121.2(4) . . ?
C12 C11 H11A 119.4 . . ?
C7 C12 H12 119.1 . . ?
C11 C12 C7 121.8(4) . . ?
C11 C12 H12 119.1 . . ?
O5 C13 O6 125.7(3) . . ?
O5 C13 C14 118.0(3) . . ?
O6 C13 C14 116.3(3) . . ?
C15 C14 C13 117.6(3) . . ?
C15 C14 C20 119.6(3) . . ?
C20 C14 C13 122.8(3) . . ?
C14 C15 H15 119.4 . . ?
C14 C15 C16 121.2(3) . . ?
C16 C15 H15 119.4 . . ?
C15 C16 H16 119.5 . . ?
C17 C16 C15 121.0(3) . . ?
C17 C16 H16 119.5 . . ?
C16 C17 C18 116.8(3) . . ?
C16 C17 C19 120.0(3) . . ?
C19 C17 C18 123.1(3) . . ?
O7 C18 O8 125.5(3) . . ?
O7 C18 C17 117.2(3) . . ?
O8 C18 C17 117.3(3) . . ?
C17 C19 C20 118.5(3) . . ?
C24 C19 C17 123.0(3) . . ?
C24 C19 C20 118.4(3) . . ?
C14 C20 C19 119.4(3) . . ?
C14 C20 C21 122.3(3) . . ?
C21 C20 C19 118.2(3) . . ?
C20 C21 H21 119.5 . . ?
C22 C21 C20 121.0(3) . . ?
C22 C21 H21 119.5 . . ?
C21 C22 H22 119.7 . . ?
C21 C22 C23 120.6(3) . . ?
C23 C22 H22 119.7 . . ?
C22 C23 H23 119.7 . . ?
C24 C23 C22 120.7(4) . . ?
C24 C23 H23 119.7 . . ?
C19 C24 H24 119.4 . . ?
C23 C24 C19 121.1(3) . . ?
C23 C24 H24 119.4 . . ?
O9 C25 Zn2 49.60(16) . . ?
O9 C25 C26 114.9(4) . . ?
O10 C25 Zn2 72.2(2) . . ?
O10 C25 O9 121.5(3) . . ?
O10 C25 C26 122.7(4) . . ?
C26 C25 Zn2 158.7(4) . . ?
C27 C26 C25 126.5(6) . . ?
C28B C26 C25 112.5(6) . . ?
C28B C26 C27 121.0(7) . . ?
C28 C27 C26 119.6(7) . . ?
C32 C27 C26 121.5(7) . . ?
C32 C27 C28 118.9(7) . . ?
C26B C28 C27 118.3(8) . . ?
C26B C28 C29 121.7(7) . . ?
C29 C28 C27 119.9(8) . . ?
C28 C26B C27B 122.9(9) . . ?
C26B C27B H27B 120.9 . . ?
C28B C27B C26B 118.1(9) . . ?
C28B C27B H27B 120.9 . . ?
C26 C28B H28B 120.1 . . ?
C27B C28B C26 119.8(8) . . ?
C27B C28B H28B 120.1 . . ?
C28 C29 H29 119.8 . . ?
C30 C29 C28 120.3(7) . . ?
C30 C29 H29 119.8 . . ?
C29 C30 H30 119.9 . . ?
C29 C30 C31 120.3(7) . . ?
C31 C30 H30 119.9 . . ?
C30 C31 H31 120.1 . . ?
C32 C31 C30 119.9(8) . . ?
C32 C31 H31 120.1 . . ?
C27 C32 H32 119.7 . . ?
C31 C32 C27 120.6(7) . . ?
C31 C32 H32 119.7 . . ?
N1 C33 N2 111.7(3) . . ?
N1 C33 C46 124.5(3) . . ?
N2 C33 C46 123.8(3) . . ?
N2 C34 C35 105.3(3) . . ?
N2 C34 C39 132.1(3) . . ?
C39 C34 C35 122.6(3) . . ?
C34 C35 N1 109.2(3) . . ?
C36 C35 N1 130.5(3) . . ?
C36 C35 C34 120.2(3) . . ?
C35 C36 H36 121.3 . . ?
C37 C36 C35 117.4(4) . . ?
C37 C36 H36 121.3 . . ?
C36 C37 H37 119.3 . . ?
C36 C37 C38 121.5(4) . . ?
C38 C37 H37 119.3 . . ?
C37 C38 H38 118.9 . . ?
C39 C38 C37 122.1(4) . . ?
C39 C38 H38 118.9 . . ?
C34 C39 H39 121.9 . . ?
C38 C39 C34 116.2(4) . . ?
C38 C39 H39 121.9 . . ?
N2 C40 H40A 108.5 . . ?
N2 C40 H40B 108.5 . . ?
N2 C40 C41 115.0(3) . . ?
H40A C40 H40B 107.5 . . ?
C41 C40 H40A 108.5 . . ?
C41 C40 H40B 108.5 . . ?
C42 C41 C40 118.6(4) . . ?
C45 C41 C40 124.3(4) . . ?
C45 C41 C42 117.0(4) . . ?
C41 C42 H42 120.0 . . ?
C41 C42 C43 120.0(5) . . ?
C43 C42 H42 120.0 . . ?
N3 C43 C42 123.7(5) . . ?
N3 C43 H43 118.1 . . ?
C42 C43 H43 118.1 . . ?
N3 C44 H44 117.8 . . ?
N3 C44 C45 124.4(5) . . ?
C45 C44 H44 117.8 . . ?
C41 C45 C44 118.6(5) . . ?
C41 C45 H45 120.7 . . ?
C44 C45 H45 120.7 . . ?
C33 C46 H46A 108.6 . . ?
C33 C46 H46B 108.6 . . ?
C33 C46 C47 114.6(3) . . ?
H46A C46 H46B 107.6 . . ?
C47 C46 H46A 108.6 . . ?
C47 C46 H46B 108.6 . . ?
C46 C47 H47A 109.6 . . ?
C46 C47 H47B 109.6 . . ?
C46 C47 C48 110.1(3) . . ?
H47A C47 H47B 108.2 . . ?
C48 C47 H47A 109.6 . . ?
C48 C47 H47B 109.6 . . ?
C47 C48 H48A 108.7 . . ?
C47 C48 H48B 108.7 . . ?
H48A C48 H48B 107.6 . . ?
C49 C48 C47 114.2(4) . . ?
C49 C48 H48A 108.7 . . ?
C49 C48 H48B 108.7 . . ?
C48 C49 H49A 109.2 . . ?
C48 C49 H49B 109.2 . . ?
C48 C49 C50 111.8(3) . . ?
H49A C49 H49B 107.9 . . ?
C50 C49 H49A 109.2 . . ?
C50 C49 H49B 109.2 . . ?
C49 C50 H50A 109.6 . . ?
C49 C50 H50B 109.6 . . ?
H50A C50 H50B 108.2 . . ?
C51 C50 C49 110.1(3) . . ?
C51 C50 H50A 109.6 . . ?
C51 C50 H50B 109.6 . . ?
N4 C51 N5 111.6(3) . . ?
N4 C51 C50 123.9(3) . . ?
N5 C51 C50 124.3(3) . . ?
C53 C52 N4 130.8(3) . . ?
C57 C52 N4 108.8(3) . . ?
C57 C52 C53 120.4(3) . . ?
C52 C53 H53 121.6 . . ?
C54 C53 C52 116.8(4) . . ?
C54 C53 H53 121.6 . . ?
C53 C54 H54 118.8 . . ?
C55 C54 C53 122.4(4) . . ?
C55 C54 H54 118.8 . . ?
C54 C55 H55 119.4 . . ?
C56 C55 C54 121.1(4) . . ?
C56 C55 H55 119.4 . . ?
C55 C56 H56 121.6 . . ?
C55 C56 C57 116.8(4) . . ?
C57 C56 H56 121.6 . . ?
N5 C57 C52 105.8(3) . . ?
N5 C57 C56 131.9(3) . . ?
C52 C57 C56 122.3(4) . . ?
N5 C58 H58A 109.0 . . ?
N5 C58 H58B 109.0 . . ?
N5 C58 C59 112.9(3) . . ?
H58A C58 H58B 107.8 . . ?
C59 C58 H58A 109.0 . . ?
C59 C58 H58B 109.0 . . ?
C63 C59 C58 121.6(3) . . ?
C63 C59 C60 110.8(6) . . ?
C63 C59 C60B 114.3(5) . . ?
C60 C59 C58 123.8(5) . . ?
C60B C59 C58 122.2(4) . . ?
N6 C62 H62 118.0 . . ?
N6 C62 C63 124.1(4) . . ?
C63 C62 H62 118.0 . . ?
C59 C63 C62 122.5(4) . . ?
C59 C63 H63 118.7 . . ?
C62 C63 H63 118.7 . . ?
H1WA O1W H1WB 115.9(11) . . ?
C59 C60 H60 119.5 . . ?
C61 C60 C59 121.1(8) . . ?
C61 C60 H60 119.5 . . ?
N6 C61 C60 121.0(9) . . ?
N6 C61 H61 119.5 . . ?
C60 C61 H61 119.5 . . ?
C59 C60B H60B 120.9 . . ?
C61B C60B C59 118.2(7) . . ?
C61B C60B H60B 120.9 . . ?
N6 C61B C60B 123.9(7) . . ?
N6 C61B H61B 118.1 . . ?
C60B C61B H61B 118.1 . . ?

loop_
_geom_bond_atom_site_label_1
_geom_bond_atom_site_label_2
_geom_bond_distance
_geom_bond_site_symmetry_2
_geom_bond_publ_flag
Zn1 Zn2 3.0571(5) . ?
Zn1 O2 1.965(2) . ?
Zn1 O6 1.996(2) . ?
Zn1 O11 1.902(2) . ?
Zn1 N1 1.998(2) . ?
Zn2 O1 2.261(2) . ?
Zn2 O5 2.072(2) . ?
Zn2 O9 2.028(2) . ?
Zn2 O11 1.945(2) . ?
Zn2 N6 2.148(3) 2_666 ?
Zn2 C25 2.602(4) . ?
Zn3 Zn3 3.0304(7) 2_577 ?
Zn3 O3 2.017(3) 1_455 ?
Zn3 O4 2.066(2) 2_677 ?
Zn3 O7 2.053(2) 1_465 ?
Zn3 O8 2.054(2) 2_667 ?
Zn3 N4 2.020(3) . ?
O1 C1 1.233(4) . ?
O2 C1 1.284(4) . ?
O3 C6 1.239(4) . ?
O4 C6 1.239(4) . ?
O5 C13 1.253(4) . ?
O6 C13 1.261(4) . ?
O7 C18 1.237(4) . ?
O8 C18 1.241(4) . ?
O9 C25 1.253(4) . ?
O10 C25 1.243(4) . ?
O11 H11 0.825(5) . ?
N1 C33 1.314(4) . ?
N1 C35 1.397(4) . ?
N2 C33 1.364(4) . ?
N2 C34 1.375(5) . ?
N2 C40 1.466(4) . ?
N3 C43 1.316(8) . ?
N3 C44 1.303(8) . ?
N4 C51 1.320(4) . ?
N4 C52 1.407(4) . ?
N5 C51 1.362(4) . ?
N5 C57 1.383(5) . ?
N5 C58 1.459(4) . ?
N6 C62 1.291(6) . ?
N6 C61 1.334(8) . ?
N6 C61B 1.343(7) . ?
C1 C2 1.513(4) . ?
C2 C3 1.368(5) . ?
C2 C8 1.418(5) . ?
C3 H3 0.9300 . ?
C3 C4 1.414(5) . ?
C4 H4 0.9300 . ?
C4 C5 1.369(5) . ?
C5 C6 1.527(4) . ?
C5 C7 1.439(5) . ?
C7 C8 1.441(5) . ?
C7 C12 1.418(6) . ?
C8 C9 1.426(5) . ?
C9 H9 0.9300 . ?
C9 C10 1.353(6) . ?
C10 H10 0.9300 . ?
C10 C11 1.397(7) . ?
C11 H11A 0.9300 . ?
C11 C12 1.357(7) . ?
C12 H12 0.9300 . ?
C13 C14 1.508(4) . ?
C14 C15 1.365(4) . ?
C14 C20 1.425(4) . ?
C15 H15 0.9300 . ?
C15 C16 1.403(4) . ?
C16 H16 0.9300 . ?
C16 C17 1.371(5) . ?
C17 C18 1.524(4) . ?
C17 C19 1.424(4) . ?
C19 C20 1.436(4) . ?
C19 C24 1.416(5) . ?
C20 C21 1.426(4) . ?
C21 H21 0.9300 . ?
C21 C22 1.357(5) . ?
C22 H22 0.9300 . ?
C22 C23 1.397(5) . ?
C23 H23 0.9300 . ?
C23 C24 1.361(5) . ?
C24 H24 0.9300 . ?
C25 C26 1.565(7) . ?
C26 C27 1.433(8) . ?
C26 C28B 1.403(8) . ?
C27 C28 1.403(8) . ?
C27 C32 1.401(8) . ?
C28 C26B 1.387(9) . ?
C28 C29 1.393(8) . ?
C26B C27B 1.441(9) . ?
C27B H27B 0.9300 . ?
C27B C28B 1.393(8) . ?
C28B H28B 0.9300 . ?
C29 H29 0.9300 . ?
C29 C30 1.376(8) . ?
C30 H30 0.9300 . ?
C30 C31 1.396(8) . ?
C31 H31 0.9300 . ?
C31 C32 1.379(8) . ?
C32 H32 0.9300 . ?
C33 C46 1.480(5) . ?
C34 C35 1.393(4) . ?
C34 C39 1.392(5) . ?
C35 C36 1.391(5) . ?
C36 H36 0.9300 . ?
C36 C37 1.384(6) . ?
C37 H37 0.9300 . ?
C37 C38 1.390(6) . ?
C38 H38 0.9300 . ?
C38 C39 1.375(6) . ?
C39 H39 0.9300 . ?
C40 H40A 0.9700 . ?
C40 H40B 0.9700 . ?
C40 C41 1.520(5) . ?
C41 C42 1.370(5) . ?
C41 C45 1.364(6) . ?
C42 H42 0.9300 . ?
C42 C43 1.379(7) . ?
C43 H43 0.9300 . ?
C44 H44 0.9300 . ?
C44 C45 1.403(7) . ?
C45 H45 0.9300 . ?
C46 H46A 0.9700 . ?
C46 H46B 0.9700 . ?
C46 C47 1.517(5) . ?
C47 H47A 0.9700 . ?
C47 H47B 0.9700 . ?
C47 C48 1.524(6) . ?
C48 H48A 0.9700 . ?
C48 H48B 0.9700 . ?
C48 C49 1.494(5) . ?
C49 H49A 0.9700 . ?
C49 H49B 0.9700 . ?
C49 C50 1.545(5) . ?
C50 H50A 0.9700 . ?
C50 H50B 0.9700 . ?
C50 C51 1.492(5) . ?
C52 C53 1.393(5) . ?
C52 C57 1.389(5) . ?
C53 H53 0.9300 . ?
C53 C54 1.389(5) . ?
C54 H54 0.9300 . ?
C54 C55 1.384(6) . ?
C55 H55 0.9300 . ?
C55 C56 1.377(6) . ?
C56 H56 0.9300 . ?
C56 C57 1.395(5) . ?
C58 H58A 0.9700 . ?
C58 H58B 0.9700 . ?
C58 C59 1.507(5) . ?
C59 C63 1.312(6) . ?
C59 C60 1.397(8) . ?
C59 C60B 1.400(7) . ?
C62 H62 0.9300 . ?
C62 C63 1.366(7) . ?
C63 H63 0.9300 . ?
O1W H1WA 0.820(5) . ?
O1W H1WB 0.820(5) . ?
C60 H60 0.9300 . ?
C60 C61 1.386(8) . ?
C61 H61 0.9300 . ?
C60B H60B 0.9300 . ?
C60B C61B 1.383(8) . ?
C61B H61B 0.9300 . ?

loop_
_geom_torsion_atom_site_label_1
_geom_torsion_atom_site_label_2
_geom_torsion_atom_site_label_3
_geom_torsion_atom_site_label_4
_geom_torsion
_geom_torsion_site_symmetry_1
_geom_torsion_site_symmetry_2
_geom_torsion_site_symmetry_3
_geom_torsion_site_symmetry_4
_geom_torsion_publ_flag
Zn1 O2 C1 O1 -0.8(5) . . . . ?
Zn1 O2 C1 C2 177.3(2) . . . . ?
Zn1 O6 C13 O5 -9.0(5) . . . . ?
Zn1 O6 C13 C14 169.0(2) . . . . ?
Zn1 N1 C33 N2 -178.0(2) . . . . ?
Zn1 N1 C33 C46 0.7(5) . . . . ?
Zn1 N1 C35 C34 177.4(2) . . . . ?
Zn1 N1 C35 C36 -0.1(5) . . . . ?
Zn2 O1 C1 O2 33.8(6) . . . . ?
Zn2 O1 C1 C2 -144.3(3) . . . . ?
Zn2 O5 C13 O6 17.1(5) . . . . ?
Zn2 O5 C13 C14 -161.0(2) . . . . ?
Zn2 O9 C25 O10 7.0(5) . . . . ?
Zn2 O9 C25 C26 -162.5(4) . . . . ?
Zn2 N6 C62 C63 -175.8(6) 2_666 . . . ?
Zn2 N6 C61 C60 176.9(10) 2_666 . . . ?
Zn2 N6 C61B C60B 175.4(8) 2_666 . . . ?
Zn2 C25 C26 C27 1.7(16) . . . . ?
Zn2 C25 C26 C28B -179.1(8) . . . . ?
Zn3 O3 C6 O4 -9.0(6) 1_655 . . . ?
Zn3 O3 C6 C5 171.9(2) 1_655 . . . ?
Zn3 O4 C6 O3 4.2(6) 2_677 . . . ?
Zn3 O4 C6 C5 -176.7(2) 2_677 . . . ?
Zn3 O7 C18 O8 -7.7(6) 1_645 . . . ?
Zn3 O7 C18 C17 171.0(2) 1_645 . . . ?
Zn3 O8 C18 O7 8.5(5) 2_667 . . . ?
Zn3 O8 C18 C17 -170.2(2) 2_667 . . . ?
Zn3 N4 C51 N5 -153.9(2) . . . . ?
Zn3 N4 C51 C50 31.3(5) . . . . ?
Zn3 N4 C52 C53 -26.3(5) . . . . ?
Zn3 N4 C52 C57 154.5(2) . . . . ?
O1 C1 C2 C3 29.6(5) . . . . ?
O1 C1 C2 C8 -151.0(3) . . . . ?
O2 C1 C2 C3 -148.7(3) . . . . ?
O2 C1 C2 C8 30.7(5) . . . . ?
O5 C13 C14 C15 135.7(3) . . . . ?
O5 C13 C14 C20 -43.3(4) . . . . ?
O6 C13 C14 C15 -42.5(4) . . . . ?
O6 C13 C14 C20 138.5(3) . . . . ?
O9 C25 C26 C27 40.8(9) . . . . ?
O9 C25 C26 C28B -140.1(7) . . . . ?
O10 C25 C26 C27 -128.6(8) . . . . ?
O10 C25 C26 C28B 50.6(9) . . . . ?
N1 C33 C46 C47 82.1(4) . . . . ?
N1 C35 C36 C37 176.7(4) . . . . ?
N2 C33 C46 C47 -99.4(4) . . . . ?
N2 C34 C35 N1 1.2(3) . . . . ?
N2 C34 C35 C36 179.0(3) . . . . ?
N2 C34 C39 C38 -178.4(4) . . . . ?
N2 C40 C41 C42 160.0(4) . . . . ?
N2 C40 C41 C45 -23.5(6) . . . . ?
N3 C44 C45 C41 -0.3(10) . . . . ?
N4 C52 C53 C54 -178.7(4) . . . . ?
N4 C52 C57 N5 2.3(4) . . . . ?
N4 C52 C57 C56 -179.3(3) . . . . ?
N5 C58 C59 C63 -153.7(5) . . . . ?
N5 C58 C59 C60 2.2(13) . . . . ?
N5 C58 C59 C60B 42.7(9) . . . . ?
N6 C62 C63 C59 -0.7(13) . . . . ?
C1 C2 C3 C4 175.0(3) . . . . ?
C1 C2 C8 C7 -173.6(3) . . . . ?
C1 C2 C8 C9 11.0(6) . . . . ?
C2 C3 C4 C5 -0.7(5) . . . . ?
C2 C8 C9 C10 177.1(5) . . . . ?
C3 C2 C8 C7 5.8(5) . . . . ?
C3 C2 C8 C9 -169.6(4) . . . . ?
C3 C4 C5 C6 -176.3(3) . . . . ?
C3 C4 C5 C7 4.3(5) . . . . ?
C4 C5 C6 O3 -14.8(5) . . . . ?
C4 C5 C6 O4 166.0(3) . . . . ?
C4 C5 C7 C8 -2.7(5) . . . . ?
C4 C5 C7 C12 172.8(4) . . . . ?
C5 C7 C8 C2 -2.2(5) . . . . ?
C5 C7 C8 C9 173.4(4) . . . . ?
C5 C7 C12 C11 -174.9(6) . . . . ?
C6 C5 C7 C8 177.9(3) . . . . ?
C6 C5 C7 C12 -6.6(6) . . . . ?
C7 C5 C6 O3 164.6(3) . . . . ?
C7 C5 C6 O4 -14.6(5) . . . . ?
C7 C8 C9 C10 1.6(7) . . . . ?
C8 C2 C3 C4 -4.5(5) . . . . ?
C8 C7 C12 C11 0.7(9) . . . . ?
C8 C9 C10 C11 0.8(10) . . . . ?
C9 C10 C11 C12 -2.6(12) . . . . ?
C10 C11 C12 C7 1.8(12) . . . . ?
C12 C7 C8 C2 -178.0(4) . . . . ?
C12 C7 C8 C9 -2.3(6) . . . . ?
C13 C14 C15 C16 -174.6(3) . . . . ?
C13 C14 C20 C19 174.9(3) . . . . ?
C13 C14 C20 C21 -8.5(5) . . . . ?
C14 C15 C16 C17 -0.9(5) . . . . ?
C14 C20 C21 C22 -176.7(3) . . . . ?
C15 C14 C20 C19 -4.0(4) . . . . ?
C15 C14 C20 C21 172.6(3) . . . . ?
C15 C16 C17 C18 173.5(3) . . . . ?
C15 C16 C17 C19 -3.0(5) . . . . ?
C16 C17 C18 O7 -142.1(3) . . . . ?
C16 C17 C18 O8 36.7(4) . . . . ?
C16 C17 C19 C20 3.3(5) . . . . ?
C16 C17 C19 C24 -173.3(3) . . . . ?
C17 C19 C20 C14 0.2(4) . . . . ?
C17 C19 C20 C21 -176.5(3) . . . . ?
C17 C19 C24 C23 175.9(4) . . . . ?
C18 C17 C19 C20 -173.0(3) . . . . ?
C18 C17 C19 C24 10.5(5) . . . . ?
C19 C17 C18 O7 34.3(5) . . . . ?
C19 C17 C18 O8 -146.9(3) . . . . ?
C19 C20 C21 C22 -0.1(5) . . . . ?
C20 C14 C15 C16 4.5(5) . . . . ?
C20 C19 C24 C23 -0.6(5) . . . . ?
C20 C21 C22 C23 0.4(6) . . . . ?
C21 C22 C23 C24 -0.8(7) . . . . ?
C22 C23 C24 C19 0.9(6) . . . . ?
C24 C19 C20 C14 176.9(3) . . . . ?
C24 C19 C20 C21 0.2(4) . . . . ?
C25 C26 C27 C28 -173.5(8) . . . . ?
C25 C26 C27 C32 6.9(12) . . . . ?
C25 C26 C28B C27B 175.8(8) . . . . ?
C26 C27 C28 C26B -4.2(13) . . . . ?
C26 C27 C28 C29 179.8(8) . . . . ?
C26 C27 C32 C31 177.4(8) . . . . ?
C27 C26 C28B C27B -5.0(14) . . . . ?
C27 C28 C26B C27B -1.2(16) . . . . ?
C27 C28 C29 C30 2.1(13) . . . . ?
C28 C27 C32 C31 -2.3(13) . . . . ?
C28 C26B C27B C28B 3.6(16) . . . . ?
C28 C29 C30 C31 -1.0(12) . . . . ?
C26B C28 C29 C30 -173.7(9) . . . . ?
C26B C27B C28B C26 -0.4(14) . . . . ?
C28B C26 C27 C28 7.4(12) . . . . ?
C28B C26 C27 C32 -172.2(8) . . . . ?
C29 C28 C26B C27B 174.7(10) . . . . ?
C29 C30 C31 C32 -1.8(12) . . . . ?
C30 C31 C32 C27 3.4(12) . . . . ?
C32 C27 C28 C26B 175.5(9) . . . . ?
C32 C27 C28 C29 -0.5(13) . . . . ?
C33 N1 C35 C34 -0.4(3) . . . . ?
C33 N1 C35 C36 -177.9(4) . . . . ?
C33 N2 C34 C35 -1.5(3) . . . . ?
C33 N2 C34 C39 177.3(4) . . . . ?
C33 N2 C40 C41 -83.5(4) . . . . ?
C33 C46 C47 C48 -175.7(3) . . . . ?
C34 N2 C33 N1 1.3(4) . . . . ?
C34 N2 C33 C46 -177.4(3) . . . . ?
C34 N2 C40 C41 100.7(4) . . . . ?
C34 C35 C36 C37 -0.6(6) . . . . ?
C35 N1 C33 N2 -0.5(4) . . . . ?
C35 N1 C33 C46 178.2(3) . . . . ?
C35 C34 C39 C38 0.2(6) . . . . ?
C35 C36 C37 C38 0.9(7) . . . . ?
C36 C37 C38 C39 -0.7(8) . . . . ?
C37 C38 C39 C34 0.2(7) . . . . ?
C39 C34 C35 N1 -177.7(3) . . . . ?
C39 C34 C35 C36 0.0(5) . . . . ?
C40 N2 C33 N1 -175.1(3) . . . . ?
C40 N2 C33 C46 6.1(5) . . . . ?
C40 N2 C34 C35 175.0(3) . . . . ?
C40 N2 C34 C39 -6.3(6) . . . . ?
C40 C41 C42 C43 177.1(5) . . . . ?
C40 C41 C45 C44 -177.2(5) . . . . ?
C41 C42 C43 N3 1.0(9) . . . . ?
C42 C41 C45 C44 -0.6(7) . . . . ?
C43 N3 C44 C45 1.5(10) . . . . ?
C44 N3 C43 C42 -1.9(10) . . . . ?
C45 C41 C42 C43 0.3(7) . . . . ?
C46 C47 C48 C49 177.1(4) . . . . ?
C47 C48 C49 C50 -176.5(4) . . . . ?
C48 C49 C50 C51 -177.3(4) . . . . ?
C49 C50 C51 N4 87.6(4) . . . . ?
C49 C50 C51 N5 -86.6(4) . . . . ?
C51 N4 C52 C53 176.3(4) . . . . ?
C51 N4 C52 C57 -2.8(4) . . . . ?
C51 N5 C57 C52 -0.9(4) . . . . ?
C51 N5 C57 C56 -179.1(4) . . . . ?
C51 N5 C58 C59 98.5(4) . . . . ?
C52 N4 C51 N5 2.3(4) . . . . ?
C52 N4 C51 C50 -172.5(3) . . . . ?
C52 C53 C54 C55 -2.0(6) . . . . ?
C53 C52 C57 N5 -177.0(3) . . . . ?
C53 C52 C57 C56 1.4(5) . . . . ?
C53 C54 C55 C56 1.9(7) . . . . ?
C54 C55 C56 C57 -0.1(7) . . . . ?
C55 C56 C57 N5 176.4(4) . . . . ?
C55 C56 C57 C52 -1.6(6) . . . . ?
C57 N5 C51 N4 -0.9(4) . . . . ?
C57 N5 C51 C50 173.9(3) . . . . ?
C57 N5 C58 C59 -80.1(5) . . . . ?
C57 C52 C53 C54 0.3(5) . . . . ?
C58 N5 C51 N4 -179.7(3) . . . . ?
C58 N5 C51 C50 -4.9(5) . . . . ?
C58 N5 C57 C52 177.9(3) . . . . ?
C58 N5 C57 C56 -0.2(6) . . . . ?
C58 C59 C63 C62 -179.5(6) . . . . ?
C58 C59 C60 C61 179.8(10) . . . . ?
C58 C59 C60B C61B 179.0(7) . . . . ?
C59 C60 C61 N6 2(2) . . . . ?
C59 C60B C61B N6 0.6(15) . . . . ?
C62 N6 C61 C60 19.6(17) . . . . ?
C62 N6 C61B C60B -15.4(13) . . . . ?
C63 C59 C60 C61 -22.0(18) . . . . ?
C63 C59 C60B C61B 14.3(13) . . . . ?
C60 C59 C63 C62 21.7(14) . . . . ?
C61 N6 C62 C63 -20.9(14) . . . . ?
C60B C59 C63 C62 -14.8(12) . . . . ?
C61B N6 C62 C63 15.7(12) . . . . ?
